data_1521980
loop_
_publ_author_name
'Stegen, H.'
'Jacobs, H.'

_publ_section_title
;
 Synthese und Struktur von Cs11 ((W N2.5 O1.5)2) (N3)2, ein
 Caesiumoxonitridomonowolframat(VI)-azid
;
_journal_name_full 'Zeitschrift fuer Anorganische und Allgemeine Chemie'
_journal_page_first 1093
_journal_page_last 1096
_journal_volume 625
_journal_year 1999
_chemical_formula_sum 'Cs11 N11 O3 W2'
_chemical_name_systematic 'Cs11 (W N2.5 O1.5)2 (N3)2'
_space_group_IT_number 12
_symmetry_space_group_name_Hall '-C 2y'
_symmetry_space_group_name_H-M 'C 1 2/m 1'
_cell_angle_alpha 90
_cell_angle_beta 118.71
_cell_angle_gamma 90
_cell_formula_units_Z 2
_cell_length_a 12.421
_cell_length_b 11.568
_cell_length_c 10.516
_cell_volume 1325.244
_citation_journal_id_ASTM ZAACAB
_cod_data_source_file Stegen_ZAACAB_1999_779.cif
_cod_data_source_block Cs11N11O3W2
_cod_database_code 1521980

loop_
_symmetry_equiv_pos_as_xyz
x,y,z
-x,y,-z
-x,-y,-z
x,-y,z
x+1/2,y+1/2,z
-x+1/2,y+1/2,-z
-x+1/2,-y+1/2,-z
x+1/2,-y+1/2,z

loop_
_atom_site_label
_atom_site_type_symbol
_atom_site_fract_x
_atom_site_fract_y
_atom_site_fract_z
_atom_site_occupancy
_atom_site_U_iso_or_equiv
N5 N 0.351 0.288 0.074 1 0.0
N2 N-3 0.388 0 0.64 0.625 0.0
O1 O-2 0.246 0 0.313 0.375 0.0
Cs4 Cs+1 0 0.324 0.5 1 0.0
Cs5 Cs+1 0.1458 0.2614 0.2391 1 0.0
Cs3 Cs+1 0.0916 0 0.7046 1 0.0
N3 N-3 0.157 0.124 0.491 0.625 0.0
Cs2 Cs+1 0.3573 0 0.1236 1 0.0
N1 N-3 0.246 0 0.313 0.625 0.0
O3 O-2 0.157 0.124 0.491 0.375 0.0
W1 W+6 0.238 0 0.4818 1 0.0
Cs1 Cs+1 0 0 0 1 0.0
O2 O-2 0.388 0 0.64 0.375 0.0
N4 N 0.25 0.25 0 1 0.0
